data_7216536
loop_
_publ_author_name
'Jones, Charlotte L.'
'Wilson, Chick C.'
'Thomas, Lynne H.'

_publ_section_title
;
 Turning colour on and off using molecular disorder and proton transfer in
 multi-component molecular complexes
;
_journal_issue 26
_journal_name_full CrystEngComm
_journal_page_first 5849
_journal_paper_doi 10.1039/c4ce00229f
_journal_volume 16
_journal_year 2014
_chemical_formula_sum 'C14 H12 I N3 O6'
_chemical_formula_weight 445.17
_chemical_name_systematic
;
 ?
;
_space_group_IT_number 4
_symmetry_space_group_name_Hall 'P 2yb'
_symmetry_space_group_name_H-M 'P 1 21 1'
_atom_sites_solution_hydrogens mixed
_atom_sites_solution_primary direct
_atom_sites_solution_secondary difmap
_audit_creation_method SHELXL-97
_cell_angle_alpha 90.000
_cell_angle_beta 107.859(8)
_cell_angle_gamma 90.000
_cell_formula_units_Z 2
_cell_length_a 10.756(9)
_cell_length_b 5.790(4)
_cell_length_c 13.363(9)
_cell_measurement_temperature 100
_cell_volume 792.1(10)
_computing_structure_refinement 'SHELXL-97 (Sheldrick, 2008)'
_diffrn_ambient_temperature 100
_diffrn_measured_fraction_theta_full 0.998
_diffrn_measured_fraction_theta_max 0.998
_diffrn_radiation_monochromator graphite
_diffrn_radiation_source 'fine-focus sealed tube'
_diffrn_radiation_type MoK\a
_diffrn_radiation_wavelength 0.71073
_diffrn_reflns_av_R_equivalents 0.0206
_diffrn_reflns_av_sigmaI/netI 0.0177
_diffrn_reflns_limit_h_max 13
_diffrn_reflns_limit_h_min -13
_diffrn_reflns_limit_k_max 7
_diffrn_reflns_limit_k_min -7
_diffrn_reflns_limit_l_max 17
_diffrn_reflns_limit_l_min -17
_diffrn_reflns_number 18081
_diffrn_reflns_theta_full 27.47
_diffrn_reflns_theta_max 27.47
_diffrn_reflns_theta_min 3.20
_exptl_absorpt_coefficient_mu 2.058
_exptl_absorpt_correction_T_max 1.000
_exptl_absorpt_correction_T_min 0.881
_exptl_absorpt_correction_type multi-scan
_exptl_absorpt_process_details 'ABSCOR (Rigaku, 2010)'
_exptl_crystal_density_diffrn 1.866
_exptl_crystal_density_method 'not measured'
_exptl_crystal_F_000 436
_refine_diff_density_max 0.412
_refine_diff_density_min -0.246
_refine_diff_density_rms 0.055
_refine_ls_abs_structure_details 'Flack H D (1983), Acta Cryst. A39, 876-881'
_refine_ls_abs_structure_Flack -0.010(9)
_refine_ls_extinction_method none
_refine_ls_goodness_of_fit_ref 1.088
_refine_ls_hydrogen_treatment mixed
_refine_ls_matrix_type full
_refine_ls_number_parameters 230
_refine_ls_number_reflns 3620
_refine_ls_number_restraints 1
_refine_ls_restrained_S_all 1.087
_refine_ls_R_factor_all 0.0133
_refine_ls_R_factor_gt 0.0131
_refine_ls_shift/su_max 0.000
_refine_ls_shift/su_mean 0.000
_refine_ls_structure_factor_coef Fsqd
_refine_ls_weighting_details 'calc w=1/[\s^2^(Fo^2^)+(0.0195P)^2^+0.0696P] where P=(Fo^2^+2Fc^2^)/3'
_refine_ls_weighting_scheme calc
_refine_ls_wR_factor_gt 0.0332
_refine_ls_wR_factor_ref 0.0332
_reflns_number_gt 3583
_reflns_number_total 3620
_reflns_threshold_expression >2\s(I)
_cod_data_source_file c4ce00229f2.cif
_cod_data_source_block 4i2ma_35dnba_etoac_11_4deg
_cod_depositor_comments
;
The following automatic conversions were performed:

'_exptl_absorpt_correction_type' value 'Multi-scan' changed to
'multi-scan' according to
/usr/data/users/saulius/crontab/automatic-downloads/rss-feeds/RSC/lib/dictionaries/cif_core.dic
dictionary named 'cif_core.dic' version 2.4.2 from 2011-04-26.

Automatic conversion script
Id: cif_fix_values 2281 2013-09-26 08:29:07Z andrius 

 Adding full bibliography for 7216532--7216537.cif.
;
_cod_original_sg_symbol_H-M P_1_21_1
_cod_database_code 7216536

loop_
_symmetry_equiv_pos_as_xyz
'x, y, z'
'-x, y+1/2, -z'

loop_
_atom_site_label
_atom_site_type_symbol
_atom_site_fract_x
_atom_site_fract_y
_atom_site_fract_z
_atom_site_U_iso_or_equiv
_atom_site_adp_type
_atom_site_occupancy
_atom_site_symmetry_multiplicity
_atom_site_calc_flag
_atom_site_refinement_flags
I1 I 0.210429(7) 0.72676(3) 0.204228(6) 0.02089(3) Uani 1 1 d .
C5 C -0.12190(16) 0.2760(3) 0.16760(13) 0.0194(4) Uani 1 1 d .
H5 H -0.1386 0.1409 0.1988 0.023 Uiso 1 1 calc R
C2 C -0.07391(15) 0.6797(2) 0.07253(12) 0.0179(4) Uani 1 1 d .
H2 H -0.0565 0.8139 0.0410 0.022 Uiso 1 1 calc R
C7 C -0.30910(15) 0.7066(4) -0.04095(12) 0.0223(3) Uani 1 1 d .
H7A H -0.3600 0.5938 -0.0889 0.033 Uiso 1 1 calc R
H7B H -0.2729 0.8150 -0.0788 0.033 Uiso 1 1 calc R
H7C H -0.3639 0.7868 -0.0077 0.033 Uiso 1 1 calc R
C3 C -0.19999(15) 0.5875(3) 0.04150(12) 0.0164(3) Uani 1 1 d .
C4 C -0.22201(15) 0.3873(3) 0.09212(12) 0.0157(3) Uani 1 1 d .
C1 C 0.02550(15) 0.5721(3) 0.15012(12) 0.0178(3) Uani 1 1 d .
C6 C 0.00348(16) 0.3679(3) 0.19622(13) 0.0202(3) Uani 1 1 d .
H6 H 0.0718 0.2933 0.2457 0.024 Uiso 1 1 calc R
N1 N -0.35523(14) 0.2994(3) 0.06871(12) 0.0159(3) Uani 1 1 d .
N4 N 0.08454(15) 0.1017(3) 0.44327(13) 0.0227(4) Uani 1 1 d .
O4 O 0.48560(11) 0.16417(18) 0.87390(9) 0.0182(2) Uani 1 1 d .
C15 C 0.40322(14) 0.2590(3) 0.79540(12) 0.0159(4) Uani 1 1 d .
O2 O 0.04091(16) 0.2960(3) 0.44609(12) 0.0356(4) Uani 1 1 d .
O1 O 0.03788(12) -0.0409(2) 0.37400(10) 0.0263(3) Uani 1 1 d .
O3 O 0.35735(12) 0.4574(2) 0.79231(10) 0.0218(2) Uani 1 1 d .
C9 C 0.38223(16) -0.2131(2) 0.59501(12) 0.0154(3) Uani 1 1 d .
C8 C 0.26923(16) -0.1597(3) 0.51463(13) 0.0173(3) Uani 1 1 d .
H8 H 0.2396 -0.2509 0.4547 0.021 Uiso 1 1 calc R
C11 C 0.35624(15) 0.1130(3) 0.69649(12) 0.0149(3) Uani 1 1 d .
C12 C 0.24404(15) 0.1754(2) 0.61680(12) 0.0164(3) Uani 1 1 d .
H12 H 0.1976 0.3075 0.6228 0.020 Uiso 1 1 calc R
C10 C 0.42699(15) -0.0820(3) 0.68579(12) 0.0153(3) Uani 1 1 d .
H10 H 0.5027 -0.1234 0.7385 0.018 Uiso 1 1 calc R
C13 C 0.20303(15) 0.0370(3) 0.52851(12) 0.0169(3) Uani 1 1 d .
O6 O 0.41146(13) -0.5384(2) 0.50480(10) 0.0241(3) Uani 1 1 d .
O5 O 0.55917(13) -0.4576(2) 0.65162(10) 0.0278(3) Uani 1 1 d .
N3 N 0.45662(14) -0.4180(2) 0.58259(11) 0.0191(3) Uani 1 1 d .
H1A H -0.398(2) 0.270(4) -0.0009(17) 0.027(6) Uiso 1 1 d .
H1B H -0.356(2) 0.184(5) 0.1007(17) 0.021(6) Uiso 1 1 d .
H1C H -0.403(2) 0.406(5) 0.093(2) 0.035(6) Uiso 1 1 d .

loop_
_atom_site_aniso_label
_atom_site_aniso_U_11
_atom_site_aniso_U_22
_atom_site_aniso_U_33
_atom_site_aniso_U_23
_atom_site_aniso_U_13
_atom_site_aniso_U_12
I1 0.01591(5) 0.02508(5) 0.02178(5) -0.00388(6) 0.00595(3) -0.00467(5)
C5 0.0189(7) 0.0183(10) 0.0193(7) 0.0037(6) 0.0031(6) -0.0012(5)
C2 0.0201(7) 0.0166(10) 0.0180(7) 0.0003(6) 0.0072(6) 0.0000(5)
C7 0.0193(6) 0.0226(9) 0.0233(7) 0.0092(9) 0.0041(5) 0.0015(8)
C3 0.0182(7) 0.0161(7) 0.0153(7) 0.0018(6) 0.0058(6) 0.0021(6)
C4 0.0160(7) 0.0150(7) 0.0145(7) -0.0023(6) 0.0023(6) -0.0013(6)
C1 0.0167(7) 0.0201(7) 0.0169(7) -0.0044(6) 0.0057(6) -0.0022(6)
C6 0.0183(8) 0.0223(8) 0.0170(8) 0.0015(7) 0.0011(6) 0.0009(6)
N1 0.0160(6) 0.0146(6) 0.0149(7) 0.0015(6) 0.0014(6) -0.0010(5)
N4 0.0191(8) 0.0347(9) 0.0143(7) 0.0014(6) 0.0050(6) 0.0065(6)
O4 0.0170(5) 0.0203(6) 0.0147(5) -0.0017(4) 0.0011(4) -0.0010(4)
C15 0.0155(6) 0.0154(10) 0.0179(6) 0.0001(7) 0.0068(5) -0.0023(6)
O2 0.0386(8) 0.0444(10) 0.0188(6) 0.0001(6) 0.0015(6) 0.0272(7)
O1 0.0211(6) 0.0371(7) 0.0169(6) -0.0010(6) 0.0004(5) -0.0013(5)
O3 0.0266(6) 0.0168(6) 0.0207(6) -0.0037(5) 0.0051(5) 0.0030(5)
C9 0.0185(7) 0.0130(8) 0.0159(7) 0.0013(5) 0.0073(6) 0.0019(5)
C8 0.0179(7) 0.0191(8) 0.0151(7) -0.0006(6) 0.0055(6) -0.0020(6)
C11 0.0166(7) 0.0144(7) 0.0142(7) 0.0010(6) 0.0054(6) -0.0004(6)
C12 0.0159(6) 0.0172(10) 0.0169(6) 0.0014(5) 0.0062(5) 0.0023(5)
C10 0.0145(7) 0.0167(7) 0.0140(7) 0.0032(6) 0.0034(6) 0.0005(6)
C13 0.0141(7) 0.0224(8) 0.0139(7) 0.0028(6) 0.0038(6) 0.0015(6)
O6 0.0300(6) 0.0201(6) 0.0240(6) -0.0054(5) 0.0108(5) -0.0002(5)
O5 0.0254(6) 0.0284(7) 0.0270(6) 0.0009(5) 0.0040(5) 0.0123(5)
N3 0.0226(7) 0.0161(6) 0.0209(7) 0.0012(5) 0.0103(6) 0.0027(5)

loop_
_atom_type_symbol
_atom_type_description
_atom_type_scat_dispersion_real
_atom_type_scat_dispersion_imag
_atom_type_scat_source
C C 0.0033 0.0016 'International Tables Vol C Tables 4.2.6.8 and 6.1.1.4'
H H 0.0000 0.0000 'International Tables Vol C Tables 4.2.6.8 and 6.1.1.4'
N N 0.0061 0.0033 'International Tables Vol C Tables 4.2.6.8 and 6.1.1.4'
O O 0.0106 0.0060 'International Tables Vol C Tables 4.2.6.8 and 6.1.1.4'
I I -0.4742 1.8119 'International Tables Vol C Tables 4.2.6.8 and 6.1.1.4'

loop_
_geom_angle_atom_site_label_1
_geom_angle_atom_site_label_2
_geom_angle_atom_site_label_3
_geom_angle
C4 C5 C6 119.58(15)
C1 C2 C3 120.38(14)
C2 C3 C4 117.79(14)
C2 C3 C7 120.62(15)
C4 C3 C7 121.55(15)
C5 C4 C3 121.84(15)
C5 C4 N1 119.03(15)
C3 C4 N1 119.05(14)
C6 C1 C2 121.13(15)
C6 C1 I1 118.94(12)
C2 C1 I1 119.87(12)
C1 C6 C5 119.17(15)
O2 N4 O1 124.74(18)
O2 N4 C13 117.31(18)
O1 N4 C13 117.94(16)
O3 C15 O4 126.46(15)
O3 C15 C11 117.50(14)
O4 C15 C11 116.03(15)
C10 C9 C8 122.82(14)
C10 C9 N3 119.09(14)
C8 C9 N3 118.09(14)
C13 C8 C9 116.35(15)
C12 C11 C10 120.35(14)
C12 C11 C15 120.04(14)
C10 C11 C15 119.60(14)
C13 C12 C11 118.56(14)
C9 C10 C11 118.65(15)
C12 C13 C8 123.25(15)
C12 C13 N4 119.11(15)
C8 C13 N4 117.63(15)
O6 N3 O5 124.47(15)
O6 N3 C9 117.96(14)
O5 N3 C9 117.57(14)

loop_
_geom_bond_atom_site_label_1
_geom_bond_atom_site_label_2
_geom_bond_distance
I1 C1 2.0973(18)
C5 C4 1.388(2)
C5 C6 1.390(2)
C2 C1 1.388(2)
C2 C3 1.397(2)
C7 C3 1.508(2)
C3 C4 1.398(2)
C4 N1 1.461(2)
C1 C6 1.387(3)
N4 O2 1.224(2)
N4 O1 1.227(2)
N4 C13 1.474(2)
O4 C15 1.272(2)
C15 O3 1.246(2)
C15 C11 1.519(2)
C9 C10 1.386(2)
C9 C8 1.388(2)
C9 N3 1.469(2)
C8 C13 1.385(2)
C11 C12 1.390(2)
C11 C10 1.393(2)
C12 C13 1.382(2)
O6 N3 1.222(2)
O5 N3 1.2232(19)
